data_7014478
loop_
_publ_author_name
'Alonso, Pablo J.'
'Arauzo, Ana B.'
'Garc\'ia-Monforte, M Angeles'
'Garc\'ia-Rubio, In\'es'
'Mart\'in, Antonio'
'Menj\'on, Babil'
'Rillo, Conrado'

_publ_section_title
;
 Synthesis, characterisation and magnetic properties of octahedral
 chromium(III) compounds with six C-donor ligands.
;
_journal_issue 4
_journal_name_full 'Dalton transactions (Cambridge, England : 2003)'
_journal_page_first 853
_journal_page_last 861
_journal_paper_doi 10.1039/c0dt00891e
_journal_volume 40
_journal_year 2011
_chemical_formula_sum 'C59.75 H57.5 Cl3.5 Cr F20 N3'
_chemical_formula_weight 1373.66
_chemical_name_systematic
;
?
;
_space_group_IT_number 2
_symmetry_cell_setting triclinic
_symmetry_space_group_name_Hall '-P 1'
_symmetry_space_group_name_H-M 'P -1'
_atom_sites_solution_hydrogens geom
_atom_sites_solution_primary direct
_atom_sites_solution_secondary difmap
_audit_creation_method SHELXL-97
_cell_angle_alpha 88.5890(10)
_cell_angle_beta 87.8770(10)
_cell_angle_gamma 88.9560(10)
_cell_formula_units_Z 2
_cell_length_a 11.9690(2)
_cell_length_b 14.2368(2)
_cell_length_c 18.3719(3)
_cell_measurement_reflns_used 18627
_cell_measurement_temperature 100(1)
_cell_measurement_theta_max 28.8442
_cell_measurement_theta_min 3.7782
_cell_volume 3127.01(9)
_computing_cell_refinement
;
CrysAlis RED, Oxford Diffraction Ltd.,
Version 1.171.32.24 (release 21-04-2008 CrysAlis171 .NET)
(compiled Apr 21 2008,18:23:10)
;
_computing_data_collection
;
CrysAlis CCD, Oxford Diffraction Ltd.,
Version 1.171.32.24 (release 21-04-2008 CrysAlis171 .NET)
(compiled Apr 21 2008,18:23:10)
;
_computing_data_reduction
;
CrysAlis RED, Oxford Diffraction Ltd.,
Version 1.171.32.24 (release 21-04-2008 CrysAlis171 .NET)
(compiled Apr 21 2008,18:23:10)
;
_computing_structure_refinement 'SHELXL-97 (Sheldrick, 1997)'
_computing_structure_solution 'SHELXS-97 (Sheldrick, 1990)'
_diffrn_ambient_temperature 100(1)
_diffrn_detector_area_resol_mean 16.0655
_diffrn_measured_fraction_theta_full 0.997
_diffrn_measured_fraction_theta_max 0.997
_diffrn_measurement_details
;
1 omega -53.00 52.60 0.6000 9.0000
omega____ theta____ kappa____ phi______ omega'___ theta'___ frames
- -19.8053 77.0000 0.0000 0.0000 0.0000 176

2 omega -53.00 52.60 0.6000 9.0000
omega____ theta____ kappa____ phi______ omega'___ theta'___ frames
- -19.8053 77.0000 240.0000 0.0000 0.0000 176

3 omega -11.00 43.60 0.6000 9.0000
omega____ theta____ kappa____ phi______ omega'___ theta'___ frames
- 22.2271 77.0000 0.0000 0.0000 0.0000 91

4 omega -11.00 94.60 0.6000 9.0000
omega____ theta____ kappa____ phi______ omega'___ theta'___ frames
- 22.2271 77.0000 210.0000 0.0000 0.0000 176

5 omega 40.00 94.60 0.6000 9.0000
omega____ theta____ kappa____ phi______ omega'___ theta'___ frames
- 22.2271 77.0000 330.0000 0.0000 0.0000 91

6 omega -11.00 94.60 0.6000 9.0000
omega____ theta____ kappa____ phi______ omega'___ theta'___ frames
- 22.2271 77.0000 120.0000 0.0000 0.0000 176

7 omega -95.00 55.00 0.6000 9.0000
omega____ theta____ kappa____ phi______ omega'___ theta'___ frames
- -19.8053 0.0000 30.0000 0.0000 0.0000 250

8 omega -95.00 55.00 0.6000 9.0000
omega____ theta____ kappa____ phi______ omega'___ theta'___ frames
- -19.8053 0.0000 210.0000 0.0000 0.0000 250

9 omega -95.00 -58.40 0.6000 9.0000
omega____ theta____ kappa____ phi______ omega'___ theta'___ frames
- -19.8053 0.0000 60.0000 0.0000 0.0000 61

;
_diffrn_measurement_device_type 'Oxford Diffraction Xcalibur'
_diffrn_measurement_method omega
_diffrn_orient_matrix_UB_11 -0.0268468990
_diffrn_orient_matrix_UB_12 0.0366533586
_diffrn_orient_matrix_UB_13 0.0196603868
_diffrn_orient_matrix_UB_21 -0.0028119342
_diffrn_orient_matrix_UB_22 0.0275556992
_diffrn_orient_matrix_UB_23 -0.0325143681
_diffrn_orient_matrix_UB_31 -0.0526814664
_diffrn_orient_matrix_UB_32 -0.0192855770
_diffrn_orient_matrix_UB_33 -0.0066974698
_diffrn_radiation_monochromator graphite
_diffrn_radiation_source 'Enhance (Mo) X-ray Source'
_diffrn_radiation_type MoK\a
_diffrn_radiation_wavelength 0.71073
_diffrn_reflns_av_R_equivalents 0.0365
_diffrn_reflns_av_sigmaI/netI 0.0511
_diffrn_reflns_limit_h_max 14
_diffrn_reflns_limit_h_min -14
_diffrn_reflns_limit_k_max 17
_diffrn_reflns_limit_k_min -17
_diffrn_reflns_limit_l_max 22
_diffrn_reflns_limit_l_min -22
_diffrn_reflns_number 48256
_diffrn_reflns_theta_full 26.25
_diffrn_reflns_theta_max 26.25
_diffrn_reflns_theta_min 3.79
_exptl_absorpt_coefficient_mu 0.433
_exptl_absorpt_correction_T_max 0.9340
_exptl_absorpt_correction_T_min 0.8812
_exptl_absorpt_correction_type multi-scan
_exptl_absorpt_process_details
;
CrysAlis RED, Oxford Diffraction Ltd.,
Version 1.171.32.24 (release 21-04-2008 CrysAlis171 .NET)
(compiled Apr 21 2008,18:23:10)
Empirical absorption correction using spherical harmonics,
implemented in SCALE3 ABSPACK scaling algorithm.
;
_exptl_crystal_colour colourless
_exptl_crystal_density_diffrn 1.459
_exptl_crystal_density_method 'not measured'
_exptl_crystal_description block
_exptl_crystal_F_000 1401
_exptl_crystal_size_max 0.30
_exptl_crystal_size_mid 0.21
_exptl_crystal_size_min 0.16
_refine_diff_density_max 1.959
_refine_diff_density_min -2.377
_refine_diff_density_rms 0.143
_refine_ls_extinction_method none
_refine_ls_goodness_of_fit_ref 1.064
_refine_ls_hydrogen_treatment constr
_refine_ls_matrix_type full
_refine_ls_number_parameters 827
_refine_ls_number_reflns 12586
_refine_ls_number_restraints 48
_refine_ls_restrained_S_all 1.084
_refine_ls_R_factor_all 0.1184
_refine_ls_R_factor_gt 0.0954
_refine_ls_shift/su_max 0.000
_refine_ls_shift/su_mean 0.000
_refine_ls_structure_factor_coef Fsqd
_refine_ls_weighting_details 'calc w=1/[\s^2^(Fo^2^)+(0.2600P)^2^+0.0000P] where P=(Fo^2^+2Fc^2^)/3'
_refine_ls_weighting_scheme calc
_refine_ls_wR_factor_gt 0.3208
_refine_ls_wR_factor_ref 0.3389
_reflns_number_gt 8852
_reflns_number_total 12586
_reflns_threshold_expression >2sigma(I)
_cod_data_source_file C0DT00891E.TXT
_cod_data_source_block 3
_cod_original_sg_symbol_H-M P-1
_cod_original_formula_sum 'C59.75 H57.50 Cl3.50 Cr F20 N3'
_cod_database_code 7014478

loop_
_symmetry_equiv_pos_as_xyz
'x, y, z'
'-x, -y, -z'

loop_
_atom_site_label
_atom_site_type_symbol
_atom_site_fract_x
_atom_site_fract_y
_atom_site_fract_z
_atom_site_U_iso_or_equiv
_atom_site_adp_type
_atom_site_occupancy
_atom_site_symmetry_multiplicity
_atom_site_calc_flag
_atom_site_refinement_flags
_atom_site_disorder_assembly
_atom_site_disorder_group
Cr Cr 0.21667(5) 0.66871(5) 0.27835(4) 0.0165(2) Uani 1 1 d . . .
F2 F 0.1091(2) 0.7950(2) 0.14289(17) 0.0353(7) Uani 1 1 d . . .
F3 F 0.1135(4) 0.7787(3) -0.0004(2) 0.0650(12) Uani 1 1 d . . .
F4 F 0.2427(5) 0.6431(4) -0.0661(2) 0.0936(18) Uani 1 1 d . . .
F5 F 0.3594(4) 0.5170(3) 0.0174(2) 0.0695(12) Uani 1 1 d . . .
F6 F 0.3430(2) 0.5224(2) 0.16104(15) 0.0333(7) Uani 1 1 d . . .
F8 F 0.1004(2) 0.86665(19) 0.34465(16) 0.0324(7) Uani 1 1 d . . .
F9 F 0.1534(3) 1.0449(2) 0.3364(2) 0.0558(10) Uani 1 1 d . . .
F10 F 0.3422(3) 1.1005(2) 0.2598(3) 0.0617(11) Uani 1 1 d . . .
F11 F 0.4711(2) 0.9707(2) 0.18770(18) 0.0409(8) Uani 1 1 d . . .
F12 F 0.4149(2) 0.7913(2) 0.19078(15) 0.0287(6) Uani 1 1 d . . .
F14 F 0.0354(2) 0.59326(19) 0.40601(15) 0.0277(6) Uani 1 1 d . . .
F15 F 0.0268(3) 0.5968(2) 0.55018(16) 0.0439(9) Uani 1 1 d . . .
F16 F 0.1929(4) 0.6784(2) 0.62264(16) 0.0528(10) Uani 1 1 d . . .
F17 F 0.3652(3) 0.7603(2) 0.54687(18) 0.0492(9) Uani 1 1 d . . .
F18 F 0.3730(2) 0.7650(2) 0.40209(16) 0.0324(7) Uani 1 1 d . . .
F20 F 0.3063(2) 0.48770(18) 0.38206(15) 0.0265(6) Uani 1 1 d . . .
F21 F 0.2469(3) 0.3101(2) 0.39810(19) 0.0429(8) Uani 1 1 d . . .
F22 F 0.0847(3) 0.2400(2) 0.3151(2) 0.0571(11) Uani 1 1 d . . .
F23 F -0.0185(3) 0.3541(2) 0.2167(2) 0.0512(9) Uani 1 1 d . . .
F24 F 0.0373(2) 0.5334(2) 0.20003(16) 0.0307(7) Uani 1 1 d . . .
N1 N -0.0448(3) 0.7300(3) 0.2790(2) 0.0230(8) Uani 1 1 d . . .
N2 N 0.4785(3) 0.6108(3) 0.2927(2) 0.0228(8) Uani 1 1 d . . .
C1 C 0.2258(4) 0.6597(3) 0.1615(2) 0.0232(10) Uani 1 1 d . . .
C2 C 0.1712(4) 0.7222(4) 0.1155(3) 0.0290(11) Uani 1 1 d . . .
C3 C 0.1745(5) 0.7164(5) 0.0407(3) 0.0429(15) Uani 1 1 d . . .
C4 C 0.2370(7) 0.6499(5) 0.0076(3) 0.0550(18) Uani 1 1 d . . .
C5 C 0.2960(6) 0.5840(5) 0.0500(3) 0.0442(15) Uani 1 1 d . . .
C6 C 0.2863(4) 0.5906(4) 0.1239(3) 0.0288(11) Uani 1 1 d . . .
C7 C 0.2539(4) 0.8161(3) 0.2691(2) 0.0211(9) Uani 1 1 d . . .
C8 C 0.1936(4) 0.8874(3) 0.3036(3) 0.0283(11) Uani 1 1 d . . .
C9 C 0.2200(5) 0.9803(4) 0.3014(3) 0.0378(13) Uani 1 1 d . . .
C10 C 0.3124(5) 1.0101(4) 0.2633(4) 0.0409(14) Uani 1 1 d . . .
C11 C 0.3781(4) 0.9433(4) 0.2257(3) 0.0305(11) Uani 1 1 d . . .
C12 C 0.3471(4) 0.8509(3) 0.2292(3) 0.0258(10) Uani 1 1 d . . .
C13 C 0.2052(4) 0.6771(3) 0.3950(2) 0.0212(9) Uani 1 1 d . . .
C14 C 0.1214(4) 0.6365(3) 0.4377(2) 0.0227(10) Uani 1 1 d . . .
C15 C 0.1144(5) 0.6367(3) 0.5130(3) 0.0310(12) Uani 1 1 d . . .
C16 C 0.1976(6) 0.6772(4) 0.5491(3) 0.0385(14) Uani 1 1 d . . .
C17 C 0.2833(5) 0.7187(4) 0.5114(3) 0.0335(12) Uani 1 1 d . . .
C18 C 0.2844(4) 0.7193(3) 0.4352(3) 0.0263(10) Uani 1 1 d . . .
C19 C 0.1769(4) 0.5217(3) 0.2884(2) 0.0205(9) Uani 1 1 d . . .
C20 C 0.2262(4) 0.4596(3) 0.3382(3) 0.0229(10) Uani 1 1 d . . .
C21 C 0.1966(4) 0.3656(3) 0.3472(3) 0.0330(12) Uani 1 1 d . . .
C22 C 0.1158(5) 0.3303(4) 0.3066(4) 0.0377(13) Uani 1 1 d . . .
C23 C 0.0643(4) 0.3885(4) 0.2568(3) 0.0344(12) Uani 1 1 d . . .
C24 C 0.0956(4) 0.4814(3) 0.2496(3) 0.0251(10) Uani 1 1 d . . .
C25 C 0.0485(4) 0.7042(3) 0.2767(2) 0.0220(10) Uani 1 1 d . . .
C26 C -0.1544(4) 0.7640(3) 0.2853(3) 0.0254(10) Uani 1 1 d . . .
C27 C -0.2149(4) 0.7761(3) 0.2208(3) 0.0278(11) Uani 1 1 d . . .
C28 C -0.3241(4) 0.8090(3) 0.2285(3) 0.0309(11) Uani 1 1 d . . .
H28A H -0.3669 0.8182 0.1863 0.037 Uiso 1 1 calc R . .
C29 C -0.3710(4) 0.8283(4) 0.2942(3) 0.0345(12) Uani 1 1 d . . .
H29A H -0.4466 0.8496 0.2978 0.041 Uiso 1 1 calc R . .
C30 C -0.3091(4) 0.8172(4) 0.3580(3) 0.0321(12) Uani 1 1 d . . .
H30A H -0.3428 0.8328 0.4039 0.038 Uiso 1 1 calc R . .
C31 C -0.2000(4) 0.7839(3) 0.3543(3) 0.0272(11) Uani 1 1 d . . .
C32 C -0.1620(4) 0.7523(4) 0.1483(3) 0.0353(12) Uani 1 1 d . . .
H32A H -0.2184 0.7570 0.1110 0.053 Uiso 1 1 calc R . .
H32B H -0.1313 0.6880 0.1505 0.053 Uiso 1 1 calc R . .
H32C H -0.1017 0.7962 0.1360 0.053 Uiso 1 1 calc R . .
C33 C -0.1355(4) 0.7684(4) 0.4216(3) 0.0323(11) Uani 1 1 d . . .
H33A H -0.1769 0.7959 0.4631 0.048 Uiso 1 1 calc R . .
H33B H -0.0625 0.7982 0.4152 0.048 Uiso 1 1 calc R . .
H33C H -0.1247 0.7008 0.4307 0.048 Uiso 1 1 calc R . .
C34 C 0.3857(4) 0.6330(3) 0.2859(2) 0.0192(9) Uani 1 1 d . . .
C35 C 0.5898(4) 0.5807(3) 0.3017(3) 0.0275(11) Uani 1 1 d . . .
C36 C 0.6549(4) 0.5611(3) 0.2399(3) 0.0329(12) Uani 1 1 d . . .
C37 C 0.7656(4) 0.5311(4) 0.2508(4) 0.0435(15) Uani 1 1 d . . .
H37A H 0.8128 0.5154 0.2100 0.052 Uiso 1 1 calc R . .
C38 C 0.8070(4) 0.5240(4) 0.3206(4) 0.0431(15) Uani 1 1 d . . .
H38A H 0.8827 0.5053 0.3270 0.052 Uiso 1 1 calc R . .
C39 C 0.7397(4) 0.5439(4) 0.3799(4) 0.0414(15) Uani 1 1 d . . .
H39A H 0.7690 0.5379 0.4272 0.050 Uiso 1 1 calc R . .
C40 C 0.6279(4) 0.5731(3) 0.3724(3) 0.0346(12) Uani 1 1 d . . .
C41 C 0.6085(5) 0.5690(5) 0.1660(3) 0.0430(14) Uani 1 1 d . . .
H41A H 0.5755 0.6318 0.1587 0.064 Uiso 1 1 calc R . .
H41B H 0.5509 0.5216 0.1615 0.064 Uiso 1 1 calc R . .
H41C H 0.6686 0.5586 0.1292 0.064 Uiso 1 1 calc R . .
C42 C 0.5547(5) 0.5981(4) 0.4373(3) 0.0393(13) Uani 1 1 d . . .
H42A H 0.5888 0.5737 0.4818 0.059 Uiso 1 1 calc R . .
H42B H 0.4810 0.5704 0.4330 0.059 Uiso 1 1 calc R . .
H42C H 0.5466 0.6666 0.4396 0.059 Uiso 1 1 calc R . .
N3 N 0.2006(3) 0.8951(3) 0.7825(2) 0.0243(9) Uani 1 1 d . . .
C43 C 0.2693(4) 0.9528(4) 0.8319(3) 0.0307(11) Uani 1 1 d . . .
H43A H 0.3450 0.9596 0.8090 0.037 Uiso 1 1 calc R . .
H43B H 0.2349 1.0164 0.8347 0.037 Uiso 1 1 calc R . .
C44 C 0.2817(5) 0.9142(5) 0.9086(3) 0.0453(15) Uani 1 1 d . . .
H44A H 0.3249 0.8543 0.9075 0.054 Uiso 1 1 calc R . .
H44B H 0.2070 0.9017 0.9313 0.054 Uiso 1 1 calc R . .
C45 C 0.3419(6) 0.9856(7) 0.9530(4) 0.071(3) Uani 1 1 d . . .
H45A H 0.4178 0.9958 0.9314 0.085 Uiso 1 1 calc R . .
H45B H 0.3005 1.0464 0.9519 0.085 Uiso 1 1 calc R . .
C46 C 0.3502(7) 0.9504(9) 1.0303(4) 0.088(3) Uani 1 1 d . . .
H46A H 0.3890 0.9967 1.0584 0.133 Uiso 1 1 calc R . .
H46B H 0.3921 0.8907 1.0313 0.133 Uiso 1 1 calc R . .
H46C H 0.2749 0.9411 1.0518 0.133 Uiso 1 1 calc R . .
C47 C 0.0818(4) 0.8831(4) 0.8147(3) 0.0294(11) Uani 1 1 d . . .
H47A H 0.0403 0.8439 0.7815 0.035 Uiso 1 1 calc R . .
H47B H 0.0866 0.8478 0.8617 0.035 Uiso 1 1 calc R . .
C48 C 0.0145(4) 0.9722(4) 0.8279(3) 0.0383(13) Uani 1 1 d . . .
H48A H 0.0070 1.0082 0.7815 0.046 Uiso 1 1 calc R . .
H48B H 0.0533 1.0119 0.8622 0.046 Uiso 1 1 calc R . .
C49 C -0.1012(5) 0.9475(5) 0.8598(4) 0.0500(16) Uani 1 1 d . . .
H49A H -0.1482 1.0055 0.8610 0.060 Uiso 1 1 calc R . .
H49B H -0.1362 0.9035 0.8268 0.060 Uiso 1 1 calc R . .
C50 C -0.1017(8) 0.9041(8) 0.9347(5) 0.090(3) Uani 1 1 d U . .
H50A H -0.1786 0.8895 0.9506 0.135 Uiso 1 1 calc R . .
H50B H -0.0707 0.9482 0.9684 0.135 Uiso 1 1 calc R . .
H50C H -0.0562 0.8462 0.9342 0.135 Uiso 1 1 calc R . .
C51 C 0.1993(4) 0.9468(3) 0.7097(3) 0.0286(11) Uani 1 1 d . . .
H51A H 0.1700 1.0114 0.7177 0.034 Uiso 1 1 calc R . .
H51B H 0.2773 0.9521 0.6905 0.034 Uiso 1 1 calc R . .
C52 C 0.1315(7) 0.9032(4) 0.6525(3) 0.0528(18) Uani 1 1 d . B .
H52A H 0.0524 0.8999 0.6700 0.063 Uiso 1 1 calc R . .
H52B H 0.1593 0.8383 0.6441 0.063 Uiso 1 1 calc R . .
C53 C 0.1389(6) 0.9599(7) 0.5813(4) 0.071(2) Uani 1 1 d . . .
H53A H 0.2166 0.9621 0.5611 0.085 Uiso 1 1 calc R A 1
H53B H 0.1095 1.0248 0.5875 0.085 Uiso 1 1 calc R A 1
C54 C 0.0565(13) 0.8972(10) 0.5287(7) 0.041(3) Uani 0.50 1 d P B 1
H54A H 0.0545 0.9266 0.4800 0.061 Uiso 0.50 1 calc PR B 1
H54B H -0.0194 0.8957 0.5506 0.061 Uiso 0.50 1 calc PR B 1
H54C H 0.0865 0.8329 0.5251 0.061 Uiso 0.50 1 calc PR B 1
C54' C 0.1113(14) 0.9274(11) 0.5141(8) 0.048(4) Uani 0.50 1 d P B 2
H54D H 0.1639 0.9521 0.4765 0.071 Uiso 0.50 1 calc PR B 2
H54E H 0.0352 0.9484 0.5032 0.071 Uiso 0.50 1 calc PR B 2
H54F H 0.1153 0.8585 0.5149 0.071 Uiso 0.50 1 calc PR B 2
C55 C 0.2493(4) 0.7966(3) 0.7752(3) 0.0288(11) Uani 1 1 d . . .
H55A H 0.1987 0.7602 0.7457 0.035 Uiso 1 1 calc R . .
H55B H 0.2497 0.7665 0.8244 0.035 Uiso 1 1 calc R . .
C56 C 0.3669(4) 0.7884(4) 0.7411(3) 0.0307(11) Uani 1 1 d . . .
H56A H 0.4183 0.8281 0.7675 0.037 Uiso 1 1 calc R . .
H56B H 0.3668 0.8107 0.6896 0.037 Uiso 1 1 calc R . .
C57 C 0.4064(5) 0.6862(4) 0.7453(4) 0.0405(14) Uani 1 1 d . . .
H57A H 0.4094 0.6659 0.7971 0.049 Uiso 1 1 calc R . .
H57B H 0.3512 0.6468 0.7220 0.049 Uiso 1 1 calc R . .
C58 C 0.5202(5) 0.6700(5) 0.7086(4) 0.0517(16) Uani 1 1 d . . .
H58A H 0.5414 0.6034 0.7133 0.077 Uiso 1 1 calc R . .
H58B H 0.5756 0.7081 0.7318 0.077 Uiso 1 1 calc R . .
H58C H 0.5173 0.6881 0.6568 0.077 Uiso 1 1 calc R . .
Cl1 Cl 0.5187(3) 1.0218(2) 0.3852(2) 0.0860(9) Uani 0.70 1 d PD C 1
Cl2 Cl 0.3087(3) 1.0579(3) 0.4599(2) 0.1032(12) Uani 0.70 1 d PD C 1
C59 C 0.4391(5) 1.0993(5) 0.4354(5) 0.053(2) Uani 0.70 1 d PDU C 1
H59A H 0.4305 1.1587 0.4067 0.064 Uiso 0.70 1 calc PR C 1
H59B H 0.4788 1.1137 0.4800 0.064 Uiso 0.70 1 calc PR C 1
Cl1' Cl 0.4354(6) 0.9437(5) 0.4328(5) 0.0860(9) Uani 0.30 1 d PD D 2
Cl2' Cl 0.3687(7) 1.1334(6) 0.4383(5) 0.1032(12) Uani 0.30 1 d PD D 2
C59' C 0.4841(8) 1.0570(6) 0.4321(13) 0.053(2) Uani 0.30 1 d PDU D 2
H59C H 0.5283 1.0702 0.3865 0.064 Uiso 0.30 1 calc PR D 2
H59D H 0.5327 1.0654 0.4738 0.064 Uiso 0.30 1 calc PR D 2
Cl3 Cl -0.4556(4) 0.7332(3) 0.0225(2) 0.0898(11) Uani 0.50 1 d PD E 1
Cl4 Cl -0.4002(4) 0.7892(3) -0.1211(3) 0.0898(11) Uani 0.50 1 d PD E 1
C60 C -0.4201(17) 0.6920(5) -0.0635(4) 0.085(5) Uani 0.50 1 d PDU E 1
H60A H -0.4808 0.6529 -0.0811 0.103 Uiso 0.50 1 calc PR E 1
H60B H -0.3508 0.6531 -0.0621 0.103 Uiso 0.50 1 calc PR E 1
Cl5 Cl -0.0769(5) 0.5774(4) 0.0053(5) 0.142(3) Uani 0.50 1 d PDU . 2
C61 C -0.0126(16) 0.4858(11) 0.0521(5) 0.048(6) Uani 0.25 1 d PDU . 2
H61A H -0.0702 0.4436 0.0738 0.058 Uiso 0.25 1 calc PR . 2
H61B H 0.0301 0.5112 0.0921 0.058 Uiso 0.25 1 calc PR . 2

loop_
_atom_site_aniso_label
_atom_site_aniso_U_11
_atom_site_aniso_U_22
_atom_site_aniso_U_33
_atom_site_aniso_U_23
_atom_site_aniso_U_13
_atom_site_aniso_U_12
Cr 0.0132(4) 0.0156(4) 0.0206(4) 0.0018(3) -0.0021(3) 0.0001(3)
F2 0.0276(16) 0.0344(17) 0.0438(17) 0.0162(13) -0.0087(13) 0.0000(13)
F3 0.082(3) 0.071(3) 0.043(2) 0.0340(19) -0.0262(19) -0.015(2)
F4 0.165(5) 0.099(4) 0.0160(17) 0.004(2) -0.002(2) -0.011(4)
F5 0.100(3) 0.068(3) 0.040(2) -0.0179(19) 0.018(2) 0.012(2)
F6 0.0325(16) 0.0356(17) 0.0319(15) -0.0072(12) 0.0001(12) 0.0060(13)
F8 0.0285(16) 0.0222(15) 0.0462(17) -0.0058(12) 0.0030(13) 0.0015(12)
F9 0.050(2) 0.0219(17) 0.095(3) -0.0065(17) 0.002(2) 0.0046(15)
F10 0.055(2) 0.0179(17) 0.112(3) 0.0122(18) -0.011(2) -0.0104(16)
F11 0.0269(16) 0.0398(18) 0.056(2) 0.0219(15) -0.0056(14) -0.0151(14)
F12 0.0165(13) 0.0357(16) 0.0336(15) 0.0055(12) 0.0017(11) -0.0055(12)
F14 0.0246(14) 0.0247(15) 0.0330(15) 0.0049(11) 0.0046(11) -0.0019(11)
F15 0.072(2) 0.0262(16) 0.0314(16) 0.0050(12) 0.0229(16) 0.0005(15)
F16 0.110(3) 0.0296(17) 0.0189(15) -0.0043(12) -0.0059(16) 0.0045(18)
F17 0.073(3) 0.041(2) 0.0353(17) -0.0116(14) -0.0268(17) 0.0021(18)
F18 0.0261(15) 0.0334(17) 0.0385(16) -0.0054(13) -0.0081(12) -0.0023(12)
F20 0.0275(15) 0.0192(14) 0.0329(15) 0.0026(11) -0.0067(12) 0.0012(11)
F21 0.0430(19) 0.0233(16) 0.061(2) 0.0181(14) 0.0018(15) 0.0045(14)
F22 0.049(2) 0.0174(16) 0.105(3) 0.0090(17) -0.011(2) -0.0128(15)
F23 0.0391(19) 0.0312(18) 0.085(3) -0.0074(17) -0.0184(18) -0.0139(15)
F24 0.0261(15) 0.0290(16) 0.0378(16) -0.0017(12) -0.0100(12) -0.0038(12)
N1 0.017(2) 0.0172(19) 0.035(2) 0.0042(16) -0.0070(16) -0.0017(15)
N2 0.017(2) 0.0168(19) 0.035(2) 0.0010(15) -0.0031(16) 0.0002(15)
C1 0.016(2) 0.030(3) 0.024(2) 0.0024(18) -0.0048(18) -0.0079(19)
C2 0.027(3) 0.029(3) 0.032(3) 0.008(2) -0.005(2) -0.012(2)
C3 0.049(4) 0.053(4) 0.028(3) 0.019(3) -0.014(2) -0.016(3)
C4 0.084(5) 0.064(4) 0.018(3) 0.003(3) -0.003(3) -0.011(4)
C5 0.057(4) 0.047(4) 0.028(3) -0.009(2) 0.009(3) -0.010(3)
C6 0.025(3) 0.034(3) 0.028(2) -0.002(2) -0.003(2) -0.006(2)
C7 0.016(2) 0.023(2) 0.024(2) 0.0037(17) -0.0065(17) -0.0009(18)
C8 0.021(2) 0.021(2) 0.042(3) 0.003(2) -0.004(2) -0.0011(19)
C9 0.030(3) 0.018(3) 0.066(4) -0.001(2) -0.008(3) 0.005(2)
C10 0.035(3) 0.019(3) 0.070(4) 0.009(2) -0.018(3) -0.006(2)
C11 0.016(2) 0.030(3) 0.045(3) 0.015(2) -0.010(2) -0.009(2)
C12 0.019(2) 0.025(2) 0.034(3) 0.0089(19) -0.0109(19) -0.0025(19)
C13 0.026(2) 0.014(2) 0.023(2) -0.0007(16) -0.0041(18) 0.0091(18)
C14 0.030(3) 0.012(2) 0.025(2) 0.0007(17) -0.0002(19) 0.0053(18)
C15 0.047(3) 0.018(2) 0.027(2) 0.0037(19) 0.009(2) 0.006(2)
C16 0.072(4) 0.020(3) 0.023(2) -0.0010(19) 0.000(3) 0.013(3)
C17 0.048(3) 0.020(2) 0.033(3) -0.008(2) -0.016(2) 0.007(2)
C18 0.029(3) 0.020(2) 0.030(2) -0.0007(18) -0.005(2) 0.0029(19)
C19 0.017(2) 0.016(2) 0.028(2) -0.0011(17) 0.0046(18) 0.0000(17)
C20 0.019(2) 0.019(2) 0.030(2) -0.0004(18) 0.0061(19) 0.0027(18)
C21 0.029(3) 0.020(2) 0.049(3) 0.011(2) 0.006(2) 0.003(2)
C22 0.030(3) 0.016(2) 0.067(4) -0.001(2) 0.003(3) -0.003(2)
C23 0.023(3) 0.029(3) 0.052(3) -0.008(2) 0.002(2) -0.009(2)
C24 0.018(2) 0.022(2) 0.035(3) -0.0039(19) -0.0006(19) 0.0027(18)
C25 0.024(3) 0.017(2) 0.025(2) 0.0033(17) -0.0041(18) -0.0038(18)
C26 0.015(2) 0.016(2) 0.045(3) 0.0018(19) -0.008(2) 0.0000(18)
C27 0.022(2) 0.018(2) 0.044(3) 0.005(2) -0.011(2) -0.0029(19)
C28 0.022(2) 0.021(2) 0.051(3) 0.003(2) -0.017(2) -0.0032(19)
C29 0.017(2) 0.021(3) 0.065(4) 0.003(2) -0.007(2) 0.0032(19)
C30 0.019(2) 0.023(3) 0.054(3) -0.003(2) 0.000(2) 0.0031(19)
C31 0.022(2) 0.015(2) 0.045(3) 0.0029(19) -0.007(2) -0.0019(18)
C32 0.026(3) 0.040(3) 0.041(3) 0.006(2) -0.012(2) 0.000(2)
C33 0.028(3) 0.028(3) 0.040(3) -0.004(2) -0.003(2) 0.005(2)
C34 0.019(2) 0.015(2) 0.023(2) -0.0001(16) -0.0003(17) -0.0033(17)
C35 0.013(2) 0.017(2) 0.053(3) 0.005(2) -0.008(2) 0.0004(18)
C36 0.017(2) 0.018(2) 0.063(4) -0.003(2) 0.005(2) -0.0004(19)
C37 0.020(3) 0.023(3) 0.088(5) -0.003(3) 0.003(3) -0.003(2)
C38 0.019(3) 0.017(3) 0.093(5) 0.008(3) -0.003(3) -0.001(2)
C39 0.026(3) 0.020(3) 0.079(4) 0.018(3) -0.019(3) -0.005(2)
C40 0.025(3) 0.019(3) 0.060(4) 0.015(2) -0.013(2) -0.005(2)
C41 0.027(3) 0.046(3) 0.056(4) -0.012(3) 0.011(3) -0.003(2)
C42 0.033(3) 0.042(3) 0.043(3) 0.016(2) -0.012(2) -0.002(2)
N3 0.020(2) 0.023(2) 0.030(2) -0.0027(16) -0.0027(16) -0.0039(16)
C43 0.024(3) 0.032(3) 0.037(3) -0.011(2) -0.002(2) -0.006(2)
C44 0.043(3) 0.054(4) 0.041(3) -0.011(3) -0.016(3) -0.001(3)
C45 0.041(4) 0.134(8) 0.039(4) -0.026(4) 0.001(3) -0.032(4)
C46 0.057(5) 0.172(10) 0.038(4) -0.028(5) -0.008(3) 0.006(6)
C47 0.021(2) 0.030(3) 0.038(3) -0.002(2) -0.002(2) -0.008(2)
C48 0.025(3) 0.039(3) 0.051(3) -0.011(3) 0.002(2) -0.004(2)
C49 0.027(3) 0.070(5) 0.051(4) 0.009(3) 0.006(3) 0.015(3)
C50 0.078(4) 0.107(5) 0.083(4) 0.020(4) 0.008(4) 0.016(4)
C51 0.031(3) 0.024(3) 0.031(3) -0.0017(19) 0.000(2) 0.002(2)
C52 0.089(5) 0.025(3) 0.047(3) -0.009(2) -0.036(3) 0.019(3)
C53 0.051(4) 0.126(8) 0.035(3) 0.000(4) -0.001(3) 0.024(4)
C54 0.056(9) 0.035(8) 0.032(7) -0.007(5) -0.020(6) 0.017(6)
C54' 0.060(10) 0.041(9) 0.043(8) -0.002(6) -0.011(7) 0.012(7)
C55 0.026(3) 0.019(2) 0.042(3) 0.002(2) -0.007(2) -0.0013(19)
C56 0.024(3) 0.025(3) 0.044(3) -0.004(2) -0.005(2) 0.002(2)
C57 0.032(3) 0.023(3) 0.067(4) -0.004(2) -0.007(3) 0.001(2)
C58 0.038(3) 0.038(3) 0.078(5) -0.010(3) 0.004(3) 0.009(3)
Cl1 0.0617(17) 0.0686(19) 0.127(3) 0.0045(17) 0.0044(17) 0.0022(14)
Cl2 0.0629(19) 0.161(4) 0.086(2) -0.030(2) 0.0140(16) -0.0150(19)
C59 0.045(3) 0.065(4) 0.049(3) -0.014(3) 0.016(3) 0.011(3)
Cl1' 0.0617(17) 0.0686(19) 0.127(3) 0.0045(17) 0.0044(17) 0.0022(14)
Cl2' 0.0629(19) 0.161(4) 0.086(2) -0.030(2) 0.0140(16) -0.0150(19)
C59' 0.045(3) 0.065(4) 0.049(3) -0.014(3) 0.016(3) 0.011(3)
Cl3 0.106(3) 0.081(2) 0.083(2) 0.0307(17) -0.0230(18) -0.0227(19)
Cl4 0.106(3) 0.081(2) 0.083(2) 0.0307(17) -0.0230(18) -0.0227(19)
C60 0.098(7) 0.081(7) 0.079(6) 0.006(5) -0.012(5) -0.012(5)
Cl5 0.128(4) 0.127(4) 0.176(5) -0.051(4) -0.033(4) -0.036(3)
C61 0.053(7) 0.054(7) 0.039(7) -0.014(5) -0.015(5) -0.014(5)

loop_
_atom_type_symbol
_atom_type_description
_atom_type_scat_dispersion_real
_atom_type_scat_dispersion_imag
_atom_type_scat_source
C C 0.0033 0.0016 'International Tables Vol C Tables 4.2.6.8 and 6.1.1.4'
H H 0.0000 0.0000 'International Tables Vol C Tables 4.2.6.8 and 6.1.1.4'
N N 0.0061 0.0033 'International Tables Vol C Tables 4.2.6.8 and 6.1.1.4'
F F 0.0171 0.0103 'International Tables Vol C Tables 4.2.6.8 and 6.1.1.4'
Cl Cl 0.1484 0.1585 'International Tables Vol C Tables 4.2.6.8 and 6.1.1.4'
Cr Cr 0.3209 0.6236 'International Tables Vol C Tables 4.2.6.8 and 6.1.1.4'

loop_
_geom_angle_atom_site_label_1
_geom_angle_atom_site_label_2
_geom_angle_atom_site_label_3
_geom_angle
_geom_angle_site_symmetry_1
_geom_angle_site_symmetry_3
_geom_angle_publ_flag
C25 Cr C34 177.00(17) . . ?
C25 Cr C13 88.26(17) . . ?
C34 Cr C13 88.74(17) . . ?
C25 Cr C1 91.04(18) . . ?
C34 Cr C1 91.96(17) . . ?
C13 Cr C1 179.18(17) . . ?
C25 Cr C7 88.66(17) . . ?
C34 Cr C7 91.47(17) . . ?
C13 Cr C7 90.43(17) . . ?
C1 Cr C7 89.99(17) . . ?
C25 Cr C19 90.56(17) . . ?
C34 Cr C19 89.28(17) . . ?
C13 Cr C19 89.17(17) . . ?
C1 Cr C19 90.40(17) . . ?
C7 Cr C19 179.14(17) . . ?
C25 N1 C26 176.5(5) . . ?
C34 N2 C35 178.1(5) . . ?
C2 C1 C6 112.6(4) . . ?
C2 C1 Cr 123.3(4) . . ?
C6 C1 Cr 124.1(3) . . ?
F2 C2 C3 115.4(5) . . ?
F2 C2 C1 120.6(4) . . ?
C3 C2 C1 124.0(5) . . ?
C4 C3 F3 119.5(5) . . ?
C4 C3 C2 120.4(5) . . ?
F3 C3 C2 120.0(6) . . ?
C3 C4 F4 121.7(6) . . ?
C3 C4 C5 119.4(5) . . ?
F4 C4 C5 118.9(6) . . ?
F5 C5 C6 122.3(6) . . ?
F5 C5 C4 119.9(5) . . ?
C6 C5 C4 117.8(6) . . ?
F6 C6 C5 114.2(5) . . ?
F6 C6 C1 120.1(4) . . ?
C5 C6 C1 125.6(5) . . ?
C8 C7 C12 111.7(4) . . ?
C8 C7 Cr 125.2(3) . . ?
C12 C7 Cr 123.1(3) . . ?
F8 C8 C9 114.5(4) . . ?
F8 C8 C7 119.8(4) . . ?
C9 C8 C7 125.7(5) . . ?
C10 C9 F9 118.8(5) . . ?
C10 C9 C8 120.3(5) . . ?
F9 C9 C8 120.8(5) . . ?
F10 C10 C9 122.6(6) . . ?
F10 C10 C11 119.2(5) . . ?
C9 C10 C11 118.2(5) . . ?
F11 C11 C12 121.4(5) . . ?
F11 C11 C10 119.6(5) . . ?
C12 C11 C10 119.1(5) . . ?
F12 C12 C11 115.0(4) . . ?
F12 C12 C7 119.9(4) . . ?
C11 C12 C7 125.0(5) . . ?
C14 C13 C18 112.9(4) . . ?
C14 C13 Cr 123.6(3) . . ?
C18 C13 Cr 123.4(3) . . ?
F14 C14 C13 120.1(4) . . ?
F14 C14 C15 114.8(4) . . ?
C13 C14 C15 125.1(5) . . ?
F15 C15 C16 120.7(4) . . ?
F15 C15 C14 120.6(5) . . ?
C16 C15 C14 118.7(5) . . ?
F16 C16 C17 120.0(5) . . ?
F16 C16 C15 119.9(5) . . ?
C17 C16 C15 120.1(5) . . ?
F17 C17 C16 120.3(5) . . ?
F17 C17 C18 120.7(5) . . ?
C16 C17 C18 119.0(5) . . ?
F18 C18 C13 121.3(4) . . ?
F18 C18 C17 114.5(4) . . ?
C13 C18 C17 124.2(5) . . ?
C24 C19 C20 113.3(4) . . ?
C24 C19 Cr 123.1(3) . . ?
C20 C19 Cr 123.5(3) . . ?
F20 C20 C21 115.1(4) . . ?
F20 C20 C19 121.4(4) . . ?
C21 C20 C19 123.5(5) . . ?
C22 C21 F21 120.0(5) . . ?
C22 C21 C20 120.0(5) . . ?
F21 C21 C20 119.9(5) . . ?
F22 C22 C21 121.0(5) . . ?
F22 C22 C23 120.1(5) . . ?
C21 C22 C23 118.9(5) . . ?
F23 C23 C22 119.2(5) . . ?
F23 C23 C24 121.3(5) . . ?
C22 C23 C24 119.5(5) . . ?
F24 C24 C19 120.5(4) . . ?
F24 C24 C23 114.6(4) . . ?
C19 C24 C23 124.9(5) . . ?
N1 C25 Cr 174.9(4) . . ?
N1 C26 C31 119.0(4) . . ?
N1 C26 C27 117.9(4) . . ?
C31 C26 C27 123.0(4) . . ?
C28 C27 C26 117.0(5) . . ?
C28 C27 C32 122.3(5) . . ?
C26 C27 C32 120.7(4) . . ?
C29 C28 C27 121.6(5) . . ?
C28 C29 C30 120.8(5) . . ?
C31 C30 C29 120.6(5) . . ?
C30 C31 C26 117.1(5) . . ?
C30 C31 C33 121.0(5) . . ?
C26 C31 C33 122.0(4) . . ?
N2 C34 Cr 177.1(4) . . ?
C36 C35 C40 124.0(5) . . ?
C36 C35 N2 118.2(5) . . ?
C40 C35 N2 117.8(5) . . ?
C35 C36 C37 116.7(6) . . ?
C35 C36 C41 121.4(5) . . ?
C37 C36 C41 121.9(5) . . ?
C38 C37 C36 120.9(6) . . ?
C39 C38 C37 120.4(5) . . ?
C38 C39 C40 121.2(6) . . ?
C35 C40 C39 116.8(6) . . ?
C35 C40 C42 121.8(5) . . ?
C39 C40 C42 121.4(5) . . ?
C51 N3 C43 106.8(4) . . ?
C51 N3 C55 111.5(4) . . ?
C43 N3 C55 111.0(4) . . ?
C51 N3 C47 111.0(4) . . ?
C43 N3 C47 110.7(4) . . ?
C55 N3 C47 105.9(4) . . ?
C44 C43 N3 116.2(4) . . ?
C43 C44 C45 109.3(6) . . ?
C46 C45 C44 110.1(7) . . ?
C48 C47 N3 116.4(4) . . ?
C47 C48 C49 109.5(5) . . ?
C50 C49 C48 114.7(6) . . ?
C52 C51 N3 115.9(4) . . ?
C51 C52 C53 111.1(6) . . ?
C54' C53 C52 125.1(10) . . ?
C54' C53 C54 29.0(7) . . ?
C52 C53 C54 101.1(8) . . ?
N3 C55 C56 116.6(4) . . ?
C55 C56 C57 109.2(4) . . ?
C58 C57 C56 113.1(5) . . ?
Cl1 C59 Cl2 113.2(4) . . ?
Cl1' C59' Cl2' 107.9(6) . . ?
Cl3 C60 Cl4 107.4(4) . . ?
C61 Cl5 C61 69.0(6) . 2_565 ?
Cl5 C61 Cl5 111.0(6) . 2_565 ?

loop_
_geom_bond_atom_site_label_1
_geom_bond_atom_site_label_2
_geom_bond_distance
_geom_bond_site_symmetry_2
_geom_bond_publ_flag
Cr C25 2.068(5) . ?
Cr C34 2.086(5) . ?
Cr C13 2.149(4) . ?
Cr C1 2.153(5) . ?
Cr C7 2.155(5) . ?
Cr C19 2.157(4) . ?
F2 C2 1.359(6) . ?
F3 C3 1.368(7) . ?
F4 C4 1.359(7) . ?
F5 C5 1.345(7) . ?
F6 C6 1.360(6) . ?
F8 C8 1.355(6) . ?
F9 C9 1.364(6) . ?
F10 C10 1.342(6) . ?
F11 C11 1.350(6) . ?
F12 C12 1.356(6) . ?
F14 C14 1.365(6) . ?
F15 C15 1.356(6) . ?
F16 C16 1.350(6) . ?
F17 C17 1.351(6) . ?
F18 C18 1.369(6) . ?
F20 C20 1.348(6) . ?
F21 C21 1.359(6) . ?
F22 C22 1.348(6) . ?
F23 C23 1.361(6) . ?
F24 C24 1.364(6) . ?
N1 C25 1.168(6) . ?
N1 C26 1.393(6) . ?
N2 C34 1.159(6) . ?
N2 C35 1.406(6) . ?
C1 C2 1.384(7) . ?
C1 C6 1.393(7) . ?
C2 C3 1.378(8) . ?
C3 C4 1.339(10) . ?
C4 C5 1.402(10) . ?
C5 C6 1.363(7) . ?
C7 C8 1.388(7) . ?
C7 C12 1.402(6) . ?
C8 C9 1.365(7) . ?
C9 C10 1.356(8) . ?
C10 C11 1.401(8) . ?
C11 C12 1.373(7) . ?
C13 C14 1.376(7) . ?
C13 C18 1.379(7) . ?
C14 C15 1.384(7) . ?
C15 C16 1.361(8) . ?
C16 C17 1.353(8) . ?
C17 C18 1.399(7) . ?
C19 C24 1.370(7) . ?
C19 C20 1.396(6) . ?
C20 C21 1.395(7) . ?
C21 C22 1.355(8) . ?
C22 C23 1.375(8) . ?
C23 C24 1.382(7) . ?
C26 C31 1.394(7) . ?
C26 C27 1.416(7) . ?
C27 C28 1.384(7) . ?
C27 C32 1.498(8) . ?
C28 C29 1.345(8) . ?
C29 C30 1.413(8) . ?
C30 C31 1.380(7) . ?
C31 C33 1.492(7) . ?
C35 C36 1.384(8) . ?
C35 C40 1.395(8) . ?
C36 C37 1.404(7) . ?
C36 C41 1.486(9) . ?
C37 C38 1.393(10) . ?
C38 C39 1.363(9) . ?
C39 C40 1.404(7) . ?
C40 C42 1.499(8) . ?
N3 C51 1.512(6) . ?
N3 C43 1.514(6) . ?
N3 C55 1.516(6) . ?
N3 C47 1.530(6) . ?
C43 C44 1.510(8) . ?
C44 C45 1.526(9) . ?
C45 C46 1.501(11) . ?
C47 C48 1.511(7) . ?
C48 C49 1.527(8) . ?
C49 C50 1.494(11) . ?
C51 C52 1.504(8) . ?
C52 C53 1.521(10) . ?
C53 C54' 1.383(17) . ?
C53 C54 1.687(16) . ?
C55 C56 1.522(7) . ?
C56 C57 1.523(7) . ?
C57 C58 1.514(8) . ?
Cl1 C59 1.710(5) . ?
Cl2 C59 1.720(5) . ?
Cl1' C59' 1.724(5) . ?
Cl2' C59' 1.744(5) . ?
Cl3 C60 1.735(5) . ?
Cl4 C60 1.736(5) . ?
Cl5 C61 1.728(5) . ?
Cl5 C61 1.731(5) 2_565 ?
C61 Cl5 1.731(5) 2_565 ?
